data_7204418
loop_
_publ_author_name
'Mukhopadhyay, Pritam'
'Bharadwaj, Parimal K.'
'Savitha, G.'
'Krishnan, Anu'
'Das, Puspendu K.'

_publ_section_title
;
 A new class of three dimensional D-\p-A trigonal cryptand
 derivatives for second-order nonlinear optics
;
_journal_issue 8
_journal_name_full 'Journal of Materials Chemistry'
_journal_page_first 2237
_journal_paper_doi 10.1039/b202770b
_journal_volume 12
_journal_year 2002
_chemical_formula_moiety 'C53 H54 N12 O15'
_chemical_formula_sum 'C53 H54 N12 O15'
_chemical_formula_weight 1099.08
_chemical_melting_point 433.15
_chemical_name_systematic
;
?
;
_space_group_IT_number 2
_symmetry_cell_setting triclinic
_symmetry_space_group_name_Hall '-P 1'
_symmetry_space_group_name_H-M 'P -1'
_atom_sites_solution_hydrogens geom
_atom_sites_solution_primary direct
_atom_sites_solution_secondary difmap
_audit_creation_method SHELXL-97
_cell_angle_alpha 89.51(6)
_cell_angle_beta 79.11(2)
_cell_angle_gamma 75.62(4)
_cell_formula_units_Z 2
_cell_length_a 11.798(2)
_cell_length_b 12.137(7)
_cell_length_c 19.707(6)
_cell_measurement_reflns_used 25
_cell_measurement_temperature 293(2)
_cell_measurement_theta_max 14.6
_cell_measurement_theta_min 9.7
_cell_volume 2682.1(19)
_computing_cell_refinement 'CAD4 Express (Enraf Nonius, 1994)'
_computing_data_collection 'CAD4 Express (Enraf Nonius, 1994)'
_computing_data_reduction 'XCAD4 (Harms and Wocadlo, 1995)'
_computing_molecular_graphics ORTEP3
_computing_structure_refinement 'SHELXL-97 (Sheldrick, 1997)'
_computing_structure_solution xtal
_diffrn_ambient_temperature 293(2)
_diffrn_measured_fraction_theta_full 0.998
_diffrn_measured_fraction_theta_max 0.998
_diffrn_measurement_device_type 'Enraf Nonius Turbo CAD4'
_diffrn_measurement_method theta-2theta
_diffrn_radiation_monochromator graphite
_diffrn_radiation_source 'fine-focus sealed tube'
_diffrn_radiation_type MoK\a
_diffrn_radiation_wavelength 0.71073
_diffrn_reflns_av_R_equivalents 0.1040
_diffrn_reflns_av_sigmaI/netI 0.3072
_diffrn_reflns_limit_h_max 12
_diffrn_reflns_limit_h_min 0
_diffrn_reflns_limit_k_max 13
_diffrn_reflns_limit_k_min -12
_diffrn_reflns_limit_l_max 21
_diffrn_reflns_limit_l_min -20
_diffrn_reflns_number 7391
_diffrn_reflns_theta_full 22.48
_diffrn_reflns_theta_max 22.48
_diffrn_reflns_theta_min 1.73
_diffrn_standards_decay_% 'less than 0.7%'
_diffrn_standards_interval_time 'every hour'
_diffrn_standards_number 3
_exptl_absorpt_coefficient_mu 0.102
_exptl_crystal_colour yellow
_exptl_crystal_density_diffrn 1.361
_exptl_crystal_density_meas 1.38
_exptl_crystal_density_method floatation
_exptl_crystal_description 'rectangular parallelopiped'
_exptl_crystal_F_000 1152
_exptl_crystal_size_max 0.3
_exptl_crystal_size_mid 0.3
_exptl_crystal_size_min 0.2
_refine_diff_density_max 0.425
_refine_diff_density_min -0.327
_refine_diff_density_rms 0.087
_refine_ls_extinction_coef 0.0054(16)
_refine_ls_extinction_expression Fc^*^=kFc[1+0.001xFc^2^\l^3^/sin(2\q)]^-1/4^
_refine_ls_extinction_method SHELXL
_refine_ls_goodness_of_fit_ref 0.935
_refine_ls_hydrogen_treatment mixed
_refine_ls_matrix_type full
_refine_ls_number_parameters 638
_refine_ls_number_reflns 6980
_refine_ls_number_restraints 0
_refine_ls_restrained_S_all 0.935
_refine_ls_R_factor_all 0.3104
_refine_ls_R_factor_gt 0.0840
_refine_ls_shift/su_max 0.000
_refine_ls_shift/su_mean 0.000
_refine_ls_structure_factor_coef Fsqd
_refine_ls_weighting_details 'calc w=1/[\s^2^(Fo^2^)+(0.1664P)^2^+0.0000P] where P=(Fo^2^+2Fc^2^)/3'
_refine_ls_weighting_scheme calc
_refine_ls_wR_factor_gt 0.2234
_refine_ls_wR_factor_ref 0.3421
_reflns_number_gt 1941
_reflns_number_total 6980
_reflns_threshold_expression >2sigma(I)
_cod_data_source_file b202770b.txt
_cod_data_source_block L4
_cod_depositor_comments
;
The following automatic conversions were performed:

'_chemical_melting_point' value '160 celcius' was changed to '433.15'
- it was converted from degrees Celsius(C) to Kelvins(K).

Automatic conversion script
Id: cif_fix_values 1646 2011-03-28 12:23:43Z adriana 
;
_cod_original_cell_volume 2682.0(2)
_cod_original_sg_symbol_H-M P-1
_cod_database_code 7204418

loop_
_symmetry_equiv_pos_as_xyz
'x, y, z'
'-x, -y, -z'

loop_
_atom_site_label
_atom_site_type_symbol
_atom_site_fract_x
_atom_site_fract_y
_atom_site_fract_z
_atom_site_U_iso_or_equiv
_atom_site_adp_type
_atom_site_occupancy
_atom_site_symmetry_multiplicity
_atom_site_calc_flag
_atom_site_refinement_flags
_atom_site_disorder_assembly
_atom_site_disorder_group
C1 C 0.0406(10) 0.0810(10) 0.6608(6) 0.047(3) Uiso 1 1 d . . .
H1A H 0.0102 0.0417 0.6284 0.056 Uiso 1 1 calc R . .
H1B H 0.0698 0.1414 0.6365 0.056 Uiso 1 1 calc R . .
C2 C -0.0602(10) 0.1333(10) 0.7194(6) 0.045(3) Uiso 1 1 d . . .
H2A H -0.1349 0.1445 0.7032 0.054 Uiso 1 1 calc R . .
H2B H -0.0614 0.0799 0.7563 0.054 Uiso 1 1 calc R . .
C3 C -0.1420(10) 0.3408(11) 0.7495(6) 0.042(3) Uani 1 1 d . . .
C4 C -0.2206(12) 0.3653(10) 0.7042(6) 0.040(3) Uani 1 1 d . . .
C5 C -0.3205(12) 0.4537(13) 0.7133(7) 0.061(4) Uani 1 1 d . . .
H5 H -0.3761 0.4606 0.6847 0.073 Uiso 1 1 calc R . .
C6 C -0.3360(12) 0.5348(11) 0.7683(7) 0.049(3) Uani 1 1 d . . .
C7 C -0.2525(12) 0.5188(11) 0.8092(6) 0.051(4) Uani 1 1 d . . .
H7 H -0.2604 0.5735 0.8437 0.061 Uiso 1 1 calc R . .
C8 C -0.1577(11) 0.4254(11) 0.8015(6) 0.049(4) Uani 1 1 d . . .
H8 H -0.1031 0.4177 0.8308 0.059 Uiso 1 1 calc R . .
C9 C 0.0304(10) 0.2299(10) 0.7956(6) 0.049(3) Uiso 1 1 d . . .
H9A H 0.0722 0.1503 0.7956 0.059 Uiso 1 1 calc R . .
H9B H -0.0153 0.2516 0.8420 0.059 Uiso 1 1 calc R . .
C10 C 0.1231(10) 0.3000(10) 0.7796(6) 0.042(3) Uani 1 1 d . . .
C11 C 0.1382(11) 0.3572(10) 0.7185(6) 0.047(3) Uani 1 1 d . . .
H11 H 0.0897 0.3577 0.6863 0.056 Uiso 1 1 calc R . .
C12 C 0.2292(12) 0.4137(10) 0.7074(7) 0.056(4) Uani 1 1 d . . .
H12 H 0.2386 0.4558 0.6681 0.067 Uiso 1 1 calc R . .
C13 C 0.3051(11) 0.4092(11) 0.7527(7) 0.057(4) Uani 1 1 d . . .
H13 H 0.3692 0.4422 0.7423 0.068 Uiso 1 1 calc R . .
C14 C 0.2849(10) 0.3547(11) 0.8140(6) 0.045(3) Uani 1 1 d . . .
C15 C 0.1942(10) 0.2984(9) 0.8256(6) 0.039(3) Uani 1 1 d . . .
H15 H 0.1825 0.2588 0.8659 0.047 Uiso 1 1 calc R . .
C16 C 0.4514(11) 0.3973(11) 0.8526(6) 0.055(4) Uiso 1 1 d . . .
H16A H 0.4272 0.4771 0.8424 0.066 Uiso 1 1 calc R . .
H16B H 0.5102 0.3578 0.8136 0.066 Uiso 1 1 calc R . .
C17 C 0.5041(11) 0.3843(11) 0.9182(6) 0.054(4) Uiso 1 1 d . . .
H17A H 0.5662 0.4248 0.9137 0.065 Uiso 1 1 calc R . .
H17B H 0.4423 0.4187 0.9572 0.065 Uiso 1 1 calc R . .
C18 C 0.1104(10) -0.1108(10) 0.6914(6) 0.046(3) Uiso 1 1 d . . .
H18A H 0.1134 -0.1426 0.6459 0.055 Uiso 1 1 calc R . .
H18B H 0.0291 -0.0986 0.7167 0.055 Uiso 1 1 calc R . .
C19 C 0.1918(10) -0.1980(10) 0.7287(6) 0.042(3) Uiso 1 1 d . . .
H19A H 0.1689 -0.2693 0.7275 0.050 Uiso 1 1 calc R . .
H19B H 0.2726 -0.2109 0.7026 0.050 Uiso 1 1 calc R . .
C20 C 0.1826(11) -0.2509(10) 0.8491(7) 0.046(3) Uani 1 1 d . . .
C21 C 0.0946(11) -0.3131(10) 0.8518(6) 0.049(3) Uani 1 1 d . . .
C22 C 0.0912(11) -0.4036(11) 0.8962(7) 0.053(4) Uani 1 1 d . . .
H22 H 0.0377 -0.4479 0.8947 0.064 Uiso 1 1 calc R . .
C23 C 0.1666(12) -0.4254(10) 0.9410(7) 0.047(3) Uani 1 1 d . . .
C24 C 0.2468(12) -0.3624(12) 0.9442(6) 0.057(4) Uani 1 1 d . . .
H24 H 0.2960 -0.3778 0.9767 0.069 Uiso 1 1 calc R . .
C25 C 0.2547(10) -0.2763(10) 0.8992(6) 0.047(3) Uani 1 1 d . . .
H25 H 0.3092 -0.2336 0.9019 0.057 Uiso 1 1 calc R . .
C26 C 0.2751(10) -0.0994(10) 0.8065(6) 0.048(3) Uiso 1 1 d . . .
H26A H 0.2766 -0.0493 0.7679 0.058 Uiso 1 1 calc R . .
H26B H 0.3547 -0.1487 0.8028 0.058 Uiso 1 1 calc R . .
C27 C 0.2455(12) -0.0296(10) 0.8712(6) 0.044(3) Uani 1 1 d . . .
C28 C 0.1326(12) 0.0129(10) 0.9103(7) 0.046(3) Uani 1 1 d . . .
H28 H 0.0687 -0.0075 0.8971 0.055 Uiso 1 1 calc R . .
C29 C 0.1104(12) 0.0844(11) 0.9679(7) 0.059(4) Uani 1 1 d . . .
H29 H 0.0334 0.1101 0.9934 0.070 Uiso 1 1 calc R . .
C30 C 0.2031(13) 0.1167(10) 0.9869(6) 0.052(4) Uani 1 1 d . . .
H30 H 0.1886 0.1666 1.0250 0.062 Uiso 1 1 calc R . .
C31 C 0.3187(12) 0.0763(10) 0.9505(7) 0.042(3) Uani 1 1 d . . .
C32 C 0.3378(11) 0.0069(9) 0.8936(7) 0.045(3) Uani 1 1 d . . .
H32 H 0.4150 -0.0178 0.8682 0.054 Uiso 1 1 calc R . .
C33 C 0.3981(11) 0.2002(11) 1.0118(7) 0.060(4) Uiso 1 1 d . . .
H33A H 0.3751 0.1816 1.0595 0.072 Uiso 1 1 calc R . .
H33B H 0.3364 0.2629 1.0006 0.072 Uiso 1 1 calc R . .
C34 C 0.5174(10) 0.2315(10) 1.0003(6) 0.046(3) Uiso 1 1 d . . .
H34A H 0.5116 0.2936 1.0325 0.055 Uiso 1 1 calc R . .
H34B H 0.5778 0.1667 1.0106 0.055 Uiso 1 1 calc R . .
C35 C 0.2496(10) -0.0090(10) 0.6319(6) 0.044(3) Uiso 1 1 d . . .
H35A H 0.2311 -0.0029 0.5859 0.053 Uiso 1 1 calc R . .
H35B H 0.3030 -0.0833 0.6344 0.053 Uiso 1 1 calc R . .
C36 C 0.3111(10) 0.0822(10) 0.6441(6) 0.040(3) Uiso 1 1 d . . .
H36A H 0.2580 0.1562 0.6404 0.048 Uiso 1 1 calc R . .
H36B H 0.3265 0.0776 0.6909 0.048 Uiso 1 1 calc R . .
C37 C 0.4515(11) 0.1636(10) 0.5574(6) 0.040(3) Uani 1 1 d . . .
C38 C 0.3701(12) 0.2471(11) 0.5292(6) 0.046(3) Uani 1 1 d . . .
C39 C 0.4037(12) 0.3310(11) 0.4889(6) 0.051(4) Uani 1 1 d . . .
H39 H 0.3467 0.3875 0.4732 0.062 Uiso 1 1 calc R . .
C40 C 0.5218(13) 0.3305(12) 0.4722(6) 0.055(4) Uani 1 1 d . . .
C41 C 0.6067(13) 0.2488(12) 0.4980(6) 0.056(4) Uani 1 1 d . . .
H41 H 0.6866 0.2500 0.4874 0.067 Uiso 1 1 calc R . .
C42 C 0.5719(11) 0.1662(11) 0.5394(6) 0.049(3) Uani 1 1 d . . .
H42 H 0.6294 0.1110 0.5557 0.058 Uiso 1 1 calc R . .
C43 C 0.5162(10) -0.0264(10) 0.6006(6) 0.044(3) Uiso 1 1 d . . .
H43A H 0.5776 -0.0322 0.5595 0.053 Uiso 1 1 calc R . .
H43B H 0.4829 -0.0915 0.5987 0.053 Uiso 1 1 calc R . .
C44 C 0.5763(11) -0.0389(12) 0.6615(6) 0.048(3) Uani 1 1 d . . .
C45 C 0.6411(13) -0.1453(12) 0.6724(7) 0.068(4) Uani 1 1 d . . .
H45 H 0.6430 -0.2059 0.6432 0.081 Uiso 1 1 calc R . .
C46 C 0.7041(13) -0.1654(14) 0.7259(8) 0.080(5) Uani 1 1 d . . .
H46 H 0.7478 -0.2388 0.7317 0.096 Uiso 1 1 calc R . .
C47 C 0.7029(13) -0.0786(14) 0.7702(7) 0.071(4) Uani 1 1 d . . .
H47 H 0.7460 -0.0914 0.8057 0.085 Uiso 1 1 calc R . .
C48 C 0.6358(11) 0.0276(12) 0.7605(7) 0.050(3) Uani 1 1 d . . .
C49 C 0.5744(10) 0.0488(10) 0.7071(6) 0.039(3) Uani 1 1 d . . .
H49 H 0.5311 0.1224 0.7014 0.046 Uiso 1 1 calc R . .
C50 C 0.6858(12) 0.1028(11) 0.8593(7) 0.062(4) Uiso 1 1 d . . .
H50A H 0.7696 0.0648 0.8445 0.075 Uiso 1 1 calc R . .
H50B H 0.6489 0.0539 0.8904 0.075 Uiso 1 1 calc R . .
C51 C 0.6739(11) 0.2127(11) 0.8960(7) 0.060(4) Uiso 1 1 d . . .
H51A H 0.7268 0.2000 0.9291 0.071 Uiso 1 1 calc R . .
H51B H 0.6995 0.2652 0.8627 0.071 Uiso 1 1 calc R . .
N1 N 0.1396(8) 0.0013(7) 0.6830(5) 0.043(3) Uani 1 1 d . . .
N2 N -0.0537(8) 0.2416(8) 0.7477(5) 0.042(3) Uani 1 1 d . . .
N3 N -0.1956(14) 0.3040(11) 0.6379(7) 0.076(4) Uani 1 1 d . . .
N4 N -0.4407(11) 0.6279(10) 0.7773(7) 0.061(3) Uani 1 1 d . . .
N5 N 0.1927(8) -0.1700(8) 0.8005(5) 0.039(3) Uani 1 1 d . . .
N6 N -0.0068(11) -0.2772(14) 0.8174(6) 0.067(4) Uani 1 1 d . . .
N7 N 0.1639(12) -0.5171(10) 0.9889(7) 0.064(4) Uani 1 1 d . . .
N8 N 0.4239(8) 0.0732(8) 0.5955(5) 0.044(3) Uani 1 1 d . . .
N9 N 0.2455(10) 0.2458(13) 0.5326(6) 0.060(3) Uani 1 1 d . . .
N10 N 0.5607(15) 0.4185(12) 0.4265(6) 0.067(4) Uani 1 1 d . . .
N11 N 0.5544(9) 0.2643(9) 0.9319(5) 0.053(3) Uani 1 1 d . . .
O1 O -0.0966(11) 0.2808(9) 0.6043(5) 0.083(4) Uani 1 1 d . . .
O2 O -0.2827(11) 0.2796(11) 0.6208(7) 0.137(6) Uani 1 1 d . . .
O3 O -0.5103(9) 0.6417(9) 0.7381(6) 0.093(4) Uani 1 1 d . . .
O4 O -0.4550(9) 0.6935(10) 0.8279(6) 0.086(3) Uani 1 1 d . . .
O5 O 0.3502(7) 0.3493(7) 0.8645(4) 0.055(2) Uani 1 1 d . . .
O6 O -0.0558(9) -0.1781(11) 0.8223(6) 0.096(4) Uani 1 1 d . . .
O7 O -0.0339(12) -0.3494(12) 0.7876(7) 0.134(6) Uani 1 1 d . . .
O8 O 0.1079(8) -0.5866(8) 0.9775(5) 0.066(3) Uani 1 1 d . . .
O9 O 0.2155(10) -0.5236(9) 1.0367(5) 0.091(4) Uani 1 1 d . . .
O10 O 0.4157(8) 0.1032(7) 0.9665(4) 0.059(3) Uani 1 1 d . . .
O11 O 0.1687(9) 0.3315(9) 0.5506(5) 0.083(3) Uani 1 1 d . . .
O12 O 0.2280(8) 0.1545(9) 0.5142(5) 0.071(3) Uani 1 1 d . . .
O13 O 0.4809(11) 0.4953(9) 0.4140(5) 0.085(4) Uani 1 1 d . . .
O14 O 0.6673(12) 0.4015(10) 0.4070(6) 0.106(4) Uani 1 1 d . . .
O15 O 0.6303(7) 0.1220(7) 0.8008(4) 0.056(2) Uani 1 1 d . . .
N1S N 0.1666(17) 0.4249(15) 0.4022(9) 0.142(7) Uani 1 1 d . . .
C2S C 0.078(2) 0.4021(19) 0.4076(11) 0.123(8) Uiso 1 1 d . . .
C1S C -0.034(2) 0.372(2) 0.4232(12) 0.180(10) Uiso 1 1 d . . .
H1SA H -0.0631 0.3672 0.3812 0.271 Uiso 1 1 calc R . .
H1SB H -0.0906 0.4288 0.4542 0.271 Uiso 1 1 calc R . .
H1SC H -0.0234 0.2996 0.4444 0.271 Uiso 1 1 calc R . .

loop_
_atom_site_aniso_label
_atom_site_aniso_U_11
_atom_site_aniso_U_22
_atom_site_aniso_U_33
_atom_site_aniso_U_23
_atom_site_aniso_U_13
_atom_site_aniso_U_12
C3 0.034(8) 0.034(8) 0.059(9) -0.003(7) -0.001(7) -0.018(7)
C4 0.052(9) 0.034(8) 0.048(9) 0.012(7) -0.029(7) -0.021(7)
C5 0.041(9) 0.072(11) 0.067(10) 0.015(9) -0.011(8) -0.007(8)
C6 0.050(9) 0.041(9) 0.055(9) -0.001(7) -0.006(8) -0.012(8)
C7 0.051(9) 0.053(10) 0.056(9) 0.004(7) -0.013(8) -0.025(8)
C8 0.035(8) 0.056(10) 0.057(9) 0.008(8) -0.022(7) -0.005(8)
C10 0.036(8) 0.043(8) 0.054(9) 0.012(7) -0.019(7) -0.016(6)
C11 0.060(9) 0.051(9) 0.035(8) -0.001(7) -0.023(7) -0.012(7)
C12 0.069(10) 0.042(9) 0.062(10) 0.019(7) -0.019(8) -0.021(8)
C13 0.049(9) 0.071(11) 0.066(10) 0.019(8) -0.013(8) -0.041(8)
C14 0.042(8) 0.058(9) 0.044(8) 0.007(7) -0.025(7) -0.015(7)
C15 0.042(8) 0.026(7) 0.052(8) 0.010(6) -0.005(7) -0.017(6)
C20 0.045(8) 0.038(8) 0.059(9) 0.001(7) -0.014(7) -0.017(7)
C21 0.051(9) 0.040(9) 0.059(9) 0.019(7) -0.015(7) -0.014(7)
C22 0.055(9) 0.043(9) 0.069(10) 0.020(8) -0.017(8) -0.021(7)
C23 0.061(9) 0.028(8) 0.060(9) 0.020(7) -0.018(8) -0.022(7)
C24 0.068(10) 0.061(10) 0.041(8) -0.001(8) -0.028(7) 0.001(8)
C25 0.053(9) 0.046(9) 0.057(8) 0.014(7) -0.037(7) -0.018(7)
C27 0.062(10) 0.028(8) 0.051(8) 0.010(6) -0.012(8) -0.027(7)
C28 0.052(9) 0.032(8) 0.061(9) 0.010(7) -0.008(8) -0.027(7)
C29 0.061(10) 0.042(9) 0.075(11) -0.002(8) 0.005(8) -0.031(8)
C30 0.082(11) 0.042(9) 0.040(8) 0.008(7) 0.000(8) -0.040(9)
C31 0.049(9) 0.027(8) 0.056(9) 0.007(7) -0.012(8) -0.019(7)
C32 0.053(9) 0.017(7) 0.068(10) 0.002(7) -0.011(7) -0.014(6)
C37 0.048(9) 0.030(8) 0.033(7) -0.009(6) 0.001(6) -0.002(7)
C38 0.054(9) 0.039(9) 0.043(8) 0.012(7) -0.014(7) -0.008(7)
C39 0.060(10) 0.057(10) 0.032(8) -0.002(7) -0.007(7) -0.008(8)
C40 0.064(11) 0.063(11) 0.041(8) -0.005(8) -0.007(8) -0.021(9)
C41 0.064(10) 0.059(10) 0.052(9) 0.009(8) -0.013(8) -0.032(9)
C42 0.051(9) 0.054(10) 0.043(8) -0.001(7) -0.011(7) -0.015(7)
C44 0.044(8) 0.052(10) 0.044(8) 0.003(7) -0.010(7) -0.007(7)
C45 0.087(12) 0.042(10) 0.074(11) -0.002(8) -0.029(9) -0.002(9)
C46 0.084(12) 0.060(12) 0.098(13) 0.010(10) -0.048(11) 0.002(9)
C47 0.074(11) 0.067(12) 0.062(10) -0.001(9) -0.030(9) 0.015(9)
C48 0.052(9) 0.049(10) 0.050(9) -0.004(8) -0.013(7) -0.010(8)
C49 0.042(8) 0.028(8) 0.042(8) 0.006(6) -0.009(7) -0.003(6)
N1 0.046(6) 0.024(6) 0.062(7) 0.010(5) -0.009(5) -0.016(5)
N2 0.044(7) 0.045(7) 0.042(6) -0.002(5) -0.018(5) -0.013(6)
N3 0.073(10) 0.074(10) 0.079(11) -0.003(8) -0.049(9) 0.009(9)
N4 0.055(9) 0.041(8) 0.077(10) -0.005(7) 0.006(7) -0.006(7)
N5 0.049(7) 0.033(6) 0.043(6) 0.013(5) -0.005(5) -0.029(5)
N6 0.062(9) 0.078(11) 0.076(9) 0.030(9) -0.029(7) -0.038(9)
N7 0.079(10) 0.040(9) 0.060(9) 0.003(7) 0.015(7) -0.012(7)
N8 0.042(6) 0.035(7) 0.056(7) 0.019(5) -0.015(5) -0.009(5)
N9 0.045(8) 0.070(10) 0.050(8) 0.032(7) -0.009(6) 0.011(8)
N10 0.096(12) 0.063(10) 0.051(8) 0.020(7) -0.001(8) -0.048(10)
N11 0.047(7) 0.065(8) 0.048(7) -0.004(6) -0.008(5) -0.019(6)
O1 0.093(9) 0.079(8) 0.057(7) -0.004(6) -0.015(6) 0.018(7)
O2 0.100(10) 0.158(13) 0.156(12) -0.076(10) -0.077(9) 0.002(9)
O3 0.075(8) 0.083(9) 0.130(10) 0.012(7) -0.057(8) -0.011(6)
O4 0.075(8) 0.084(9) 0.083(8) -0.018(7) -0.014(6) 0.011(6)
O5 0.062(6) 0.052(6) 0.061(6) 0.028(5) -0.020(5) -0.031(5)
O6 0.064(8) 0.074(9) 0.156(11) 0.052(8) -0.041(7) -0.015(7)
O7 0.153(12) 0.119(11) 0.189(14) 0.041(10) -0.119(11) -0.079(10)
O8 0.075(7) 0.033(6) 0.074(7) 0.021(5) 0.007(5) -0.001(5)
O9 0.146(11) 0.077(8) 0.052(7) 0.028(6) -0.041(7) -0.013(7)
O10 0.061(6) 0.040(6) 0.085(7) -0.012(5) -0.025(5) -0.019(5)
O11 0.059(7) 0.076(8) 0.096(8) 0.023(6) -0.011(6) 0.012(6)
O12 0.068(7) 0.071(8) 0.092(8) 0.028(6) -0.030(6) -0.040(6)
O13 0.129(10) 0.053(8) 0.086(8) 0.025(6) -0.038(7) -0.033(7)
O14 0.098(10) 0.108(10) 0.116(10) 0.027(7) 0.013(8) -0.061(9)
O15 0.071(6) 0.051(6) 0.049(5) -0.004(5) -0.030(5) -0.006(5)
N1S 0.137(16) 0.143(17) 0.166(17) 0.055(12) -0.053(13) -0.054(14)

loop_
_atom_type_symbol
_atom_type_description
_atom_type_scat_dispersion_real
_atom_type_scat_dispersion_imag
_atom_type_scat_source
C C 0.0033 0.0016 'International Tables Vol C Tables 4.2.6.8 and 6.1.1.4'
H H 0.0000 0.0000 'International Tables Vol C Tables 4.2.6.8 and 6.1.1.4'
N N 0.0061 0.0033 'International Tables Vol C Tables 4.2.6.8 and 6.1.1.4'
O O 0.0106 0.0060 'International Tables Vol C Tables 4.2.6.8 and 6.1.1.4'

loop_
_geom_angle_atom_site_label_1
_geom_angle_atom_site_label_2
_geom_angle_atom_site_label_3
_geom_angle
_geom_angle_site_symmetry_1
_geom_angle_site_symmetry_3
_geom_angle_publ_flag
N1 C1 C2 113.6(10) . . ?
N2 C2 C1 114.7(10) . . ?
N2 C3 C4 125.1(12) . . ?
N2 C3 C8 119.4(12) . . ?
C4 C3 C8 115.4(12) . . ?
C5 C4 C3 124.8(13) . . ?
C5 C4 N3 113.6(12) . . ?
C3 C4 N3 121.3(13) . . ?
C4 C5 C6 117.2(13) . . ?
C7 C6 C5 118.6(13) . . ?
C7 C6 N4 124.3(14) . . ?
C5 C6 N4 117.1(13) . . ?
C6 C7 C8 122.6(13) . . ?
C7 C8 C3 120.5(12) . . ?
N2 C9 C10 115.7(10) . . ?
C15 C10 C11 121.2(11) . . ?
C15 C10 C9 116.9(10) . . ?
C11 C10 C9 121.8(11) . . ?
C10 C11 C12 117.2(11) . . ?
C13 C12 C11 122.2(12) . . ?
C12 C13 C14 118.9(11) . . ?
O5 C14 C13 124.4(11) . . ?
O5 C14 C15 116.4(11) . . ?
C13 C14 C15 119.2(11) . . ?
C10 C15 C14 121.2(11) . . ?
O5 C16 C17 107.5(10) . . ?
N11 C17 C16 112.5(10) . . ?
N1 C18 C19 115.3(9) . . ?
N5 C19 C18 117.1(9) . . ?
N5 C20 C25 123.6(11) . . ?
N5 C20 C21 120.6(11) . . ?
C25 C20 C21 115.8(12) . . ?
C22 C21 C20 121.2(12) . . ?
C22 C21 N6 115.6(12) . . ?
C20 C21 N6 122.5(11) . . ?
C23 C22 C21 119.0(12) . . ?
C22 C23 C24 122.0(12) . . ?
C22 C23 N7 120.6(13) . . ?
C24 C23 N7 117.4(13) . . ?
C23 C24 C25 119.7(12) . . ?
C24 C25 C20 121.9(12) . . ?
N5 C26 C27 114.7(10) . . ?
C28 C27 C32 115.3(11) . . ?
C28 C27 C26 126.1(12) . . ?
C32 C27 C26 118.3(12) . . ?
C29 C28 C27 123.0(12) . . ?
C30 C29 C28 119.0(13) . . ?
C29 C30 C31 121.0(12) . . ?
O10 C31 C32 116.7(12) . . ?
O10 C31 C30 124.5(12) . . ?
C32 C31 C30 118.7(12) . . ?
C31 C32 C27 123.0(12) . . ?
O10 C33 C34 105.8(10) . . ?
N11 C34 C33 113.6(10) . . ?
N1 C35 C36 111.4(9) . . ?
N8 C36 C35 113.4(9) . . ?
N8 C37 C38 125.2(12) . . ?
N8 C37 C42 118.2(11) . . ?
C38 C37 C42 116.3(12) . . ?
C39 C38 C37 122.6(13) . . ?
C39 C38 N9 113.4(11) . . ?
C37 C38 N9 123.6(12) . . ?
C40 C39 C38 119.4(13) . . ?
C39 C40 C41 120.4(13) . . ?
C39 C40 N10 120.3(14) . . ?
C41 C40 N10 119.3(13) . . ?
C42 C41 C40 119.7(13) . . ?
C41 C42 C37 121.4(13) . . ?
N8 C43 C44 120.1(10) . . ?
C45 C44 C49 117.2(12) . . ?
C45 C44 C43 117.1(12) . . ?
C49 C44 C43 125.8(12) . . ?
C44 C45 C46 121.6(14) . . ?
C47 C46 C45 120.9(14) . . ?
C48 C47 C46 117.6(14) . . ?
C47 C48 C49 121.9(13) . . ?
C47 C48 O15 122.7(13) . . ?
C49 C48 O15 115.2(12) . . ?
C48 C49 C44 120.7(12) . . ?
O15 C50 C51 110.2(11) . . ?
N11 C51 C50 113.6(11) . . ?
C1 N1 C35 110.4(9) . . ?
C1 N1 C18 108.2(9) . . ?
C35 N1 C18 110.3(9) . . ?
C3 N2 C2 123.3(9) . . ?
C3 N2 C9 119.7(10) . . ?
C2 N2 C9 113.7(10) . . ?
O1 N3 O2 124.9(15) . . ?
O1 N3 C4 119.9(13) . . ?
O2 N3 C4 115.2(14) . . ?
O3 N4 O4 122.2(13) . . ?
O3 N4 C6 122.3(13) . . ?
O4 N4 C6 115.5(13) . . ?
C20 N5 C19 118.8(9) . . ?
C20 N5 C26 117.3(10) . . ?
C19 N5 C26 112.7(9) . . ?
O6 N6 O7 126.2(15) . . ?
O6 N6 C21 116.5(13) . . ?
O7 N6 C21 117.3(15) . . ?
O9 N7 O8 122.9(13) . . ?
O9 N7 C23 120.2(14) . . ?
O8 N7 C23 116.9(13) . . ?
C37 N8 C43 119.7(10) . . ?
C37 N8 C36 123.6(10) . . ?
C43 N8 C36 115.3(9) . . ?
O11 N9 O12 124.8(13) . . ?
O11 N9 C38 119.1(14) . . ?
O12 N9 C38 116.1(12) . . ?
O13 N10 O14 129.8(13) . . ?
O13 N10 C40 115.2(14) . . ?
O14 N10 C40 115.0(14) . . ?
C34 N11 C51 118.6(10) . . ?
C34 N11 C17 115.3(10) . . ?
C51 N11 C17 116.8(10) . . ?
C14 O5 C16 118.6(9) . . ?
C31 O10 C33 118.7(10) . . ?
C48 O15 C50 117.0(10) . . ?
N1S C2S C1S 173(3) . . ?

loop_
_geom_bond_atom_site_label_1
_geom_bond_atom_site_label_2
_geom_bond_distance
_geom_bond_site_symmetry_2
_geom_bond_publ_flag
C1 N1 1.456(13) . ?
C1 C2 1.507(14) . ?
C2 N2 1.458(13) . ?
C3 N2 1.378(14) . ?
C3 C4 1.384(15) . ?
C3 C8 1.411(16) . ?
C4 C5 1.366(16) . ?
C4 N3 1.453(16) . ?
C5 C6 1.425(17) . ?
C6 C7 1.365(16) . ?
C6 N4 1.435(16) . ?
C7 C8 1.366(16) . ?
C9 N2 1.476(13) . ?
C9 C10 1.532(15) . ?
C10 C15 1.342(14) . ?
C10 C11 1.390(15) . ?
C11 C12 1.394(16) . ?
C12 C13 1.370(15) . ?
C13 C14 1.383(16) . ?
C14 O5 1.362(12) . ?
C14 C15 1.390(15) . ?
C16 O5 1.435(13) . ?
C16 C17 1.527(15) . ?
C17 N11 1.473(14) . ?
C18 N1 1.484(13) . ?
C18 C19 1.527(14) . ?
C19 N5 1.461(13) . ?
C20 N5 1.376(14) . ?
C20 C25 1.404(15) . ?
C20 C21 1.421(16) . ?
C21 C22 1.401(15) . ?
C21 N6 1.458(16) . ?
C22 C23 1.348(15) . ?
C23 C24 1.366(16) . ?
C23 N7 1.456(16) . ?
C24 C25 1.375(16) . ?
C26 N5 1.467(13) . ?
C26 C27 1.473(15) . ?
C27 C28 1.383(15) . ?
C27 C32 1.414(15) . ?
C28 C29 1.379(16) . ?
C29 C30 1.365(16) . ?
C30 C31 1.386(16) . ?
C31 O10 1.357(13) . ?
C31 C32 1.357(15) . ?
C33 O10 1.432(13) . ?
C33 C34 1.522(15) . ?
C34 N11 1.422(13) . ?
C35 N1 1.463(13) . ?
C35 C36 1.510(14) . ?
C36 N8 1.465(13) . ?
C37 N8 1.395(14) . ?
C37 C38 1.402(15) . ?
C37 C42 1.406(15) . ?
C38 C39 1.375(15) . ?
C38 N9 1.463(15) . ?
C39 C40 1.368(16) . ?
C40 C41 1.391(17) . ?
C40 N10 1.495(17) . ?
C41 C42 1.380(16) . ?
C43 N8 1.429(13) . ?
C43 C44 1.492(15) . ?
C44 C45 1.367(16) . ?
C44 C49 1.392(15) . ?
C45 C46 1.388(17) . ?
C46 C47 1.370(18) . ?
C47 C48 1.368(17) . ?
C48 C49 1.375(15) . ?
C48 O15 1.381(14) . ?
C50 O15 1.420(13) . ?
C50 C51 1.486(16) . ?
C51 N11 1.440(14) . ?
N3 O1 1.195(14) . ?
N3 O2 1.242(14) . ?
N4 O3 1.213(13) . ?
N4 O4 1.241(13) . ?
N6 O6 1.194(14) . ?
N6 O7 1.197(14) . ?
N7 O9 1.207(14) . ?
N7 O8 1.239(13) . ?
N9 O11 1.202(13) . ?
N9 O12 1.245(14) . ?
N10 O13 1.209(15) . ?
N10 O14 1.209(14) . ?
N1S C2S 1.13(2) . ?
C2S C1S 1.44(3) . ?

loop_
_geom_torsion_atom_site_label_1
_geom_torsion_atom_site_label_2
_geom_torsion_atom_site_label_3
_geom_torsion_atom_site_label_4
_geom_torsion
_geom_torsion_site_symmetry_1
_geom_torsion_site_symmetry_2
_geom_torsion_site_symmetry_3
_geom_torsion_site_symmetry_4
_geom_torsion_publ_flag
N1 C1 C2 N2 92.9(12) . . . . ?
N2 C3 C4 C5 167.8(12) . . . . ?
C8 C3 C4 C5 -11.3(18) . . . . ?
N2 C3 C4 N3 -18.8(19) . . . . ?
C8 C3 C4 N3 162.2(12) . . . . ?
C3 C4 C5 C6 8.8(19) . . . . ?
N3 C4 C5 C6 -165.1(12) . . . . ?
C4 C5 C6 C7 -1.3(18) . . . . ?
C4 C5 C6 N4 179.6(11) . . . . ?
C5 C6 C7 C8 -3.0(19) . . . . ?
N4 C6 C7 C8 176.0(12) . . . . ?
C6 C7 C8 C3 0.4(19) . . . . ?
N2 C3 C8 C7 -172.8(11) . . . . ?
C4 C3 C8 C7 6.3(17) . . . . ?
N2 C9 C10 C15 174.6(11) . . . . ?
N2 C9 C10 C11 -9.2(17) . . . . ?
C15 C10 C11 C12 -0.8(19) . . . . ?
C9 C10 C11 C12 -176.8(11) . . . . ?
C10 C11 C12 C13 3(2) . . . . ?
C11 C12 C13 C14 -5(2) . . . . ?
C12 C13 C14 O5 -176.6(12) . . . . ?
C12 C13 C14 C15 5(2) . . . . ?
C11 C10 C15 C14 0.6(19) . . . . ?
C9 C10 C15 C14 176.8(11) . . . . ?
O5 C14 C15 C10 178.8(11) . . . . ?
C13 C14 C15 C10 -2.8(19) . . . . ?
O5 C16 C17 N11 66.1(13) . . . . ?
N1 C18 C19 N5 62.9(13) . . . . ?
N5 C20 C21 C22 173.3(11) . . . . ?
C25 C20 C21 C22 -7.7(19) . . . . ?
N5 C20 C21 N6 -16(2) . . . . ?
C25 C20 C21 N6 162.9(12) . . . . ?
C20 C21 C22 C23 6(2) . . . . ?
N6 C21 C22 C23 -165.6(13) . . . . ?
C21 C22 C23 C24 0(2) . . . . ?
C21 C22 C23 N7 178.6(12) . . . . ?
C22 C23 C24 C25 -2(2) . . . . ?
N7 C23 C24 C25 178.7(11) . . . . ?
C23 C24 C25 C20 0(2) . . . . ?
N5 C20 C25 C24 -176.0(12) . . . . ?
C21 C20 C25 C24 5.2(19) . . . . ?
N5 C26 C27 C28 -29.0(17) . . . . ?
N5 C26 C27 C32 156.9(10) . . . . ?
C32 C27 C28 C29 -1.2(17) . . . . ?
C26 C27 C28 C29 -175.4(12) . . . . ?
C27 C28 C29 C30 1.3(19) . . . . ?
C28 C29 C30 C31 -1.8(18) . . . . ?
C29 C30 C31 O10 -179.2(11) . . . . ?
C29 C30 C31 C32 2.4(18) . . . . ?
O10 C31 C32 C27 179.0(10) . . . . ?
C30 C31 C32 C27 -2.5(18) . . . . ?
C28 C27 C32 C31 1.8(17) . . . . ?
C26 C27 C32 C31 176.5(11) . . . . ?
O10 C33 C34 N11 62.7(13) . . . . ?
N1 C35 C36 N8 178.1(9) . . . . ?
N8 C37 C38 C39 -176.5(11) . . . . ?
C42 C37 C38 C39 -3.1(17) . . . . ?
N8 C37 C38 N9 -4.2(19) . . . . ?
C42 C37 C38 N9 169.2(11) . . . . ?
C37 C38 C39 C40 3.5(18) . . . . ?
N9 C38 C39 C40 -169.5(11) . . . . ?
C38 C39 C40 C41 -2.6(19) . . . . ?
C38 C39 C40 N10 177.9(11) . . . . ?
C39 C40 C41 C42 1.5(19) . . . . ?
N10 C40 C41 C42 -179.0(11) . . . . ?
C40 C41 C42 C37 -1.2(18) . . . . ?
N8 C37 C42 C41 175.8(11) . . . . ?
C38 C37 C42 C41 1.9(17) . . . . ?
N8 C43 C44 C45 164.1(11) . . . . ?
N8 C43 C44 C49 -17.5(19) . . . . ?
C49 C44 C45 C46 -1(2) . . . . ?
C43 C44 C45 C46 177.5(13) . . . . ?
C44 C45 C46 C47 0(2) . . . . ?
C45 C46 C47 C48 1(2) . . . . ?
C46 C47 C48 C49 -2(2) . . . . ?
C46 C47 C48 O15 -178.2(13) . . . . ?
C47 C48 C49 C44 1.5(19) . . . . ?
O15 C48 C49 C44 177.9(10) . . . . ?
C45 C44 C49 C48 0.1(18) . . . . ?
C43 C44 C49 C48 -178.3(12) . . . . ?
O15 C50 C51 N11 71.2(14) . . . . ?
C2 C1 N1 C35 -156.3(9) . . . . ?
C2 C1 N1 C18 82.9(11) . . . . ?
C36 C35 N1 C1 86.0(11) . . . . ?
C36 C35 N1 C18 -154.5(9) . . . . ?
C19 C18 N1 C1 -167.8(10) . . . . ?
C19 C18 N1 C35 71.4(12) . . . . ?
C4 C3 N2 C2 -26.8(18) . . . . ?
C8 C3 N2 C2 152.2(10) . . . . ?
C4 C3 N2 C9 175.1(11) . . . . ?
C8 C3 N2 C9 -5.9(16) . . . . ?
C1 C2 N2 C3 121.6(12) . . . . ?
C1 C2 N2 C9 -79.2(12) . . . . ?
C10 C9 N2 C3 -72.4(14) . . . . ?
C10 C9 N2 C2 127.5(11) . . . . ?
C5 C4 N3 O1 133.8(14) . . . . ?
C3 C4 N3 O1 -40.4(19) . . . . ?
C5 C4 N3 O2 -46.3(17) . . . . ?
C3 C4 N3 O2 139.5(13) . . . . ?
C7 C6 N4 O3 176.9(13) . . . . ?
C5 C6 N4 O3 -4.0(18) . . . . ?
C7 C6 N4 O4 -2.9(18) . . . . ?
C5 C6 N4 O4 176.2(12) . . . . ?
C25 C20 N5 C19 134.7(12) . . . . ?
C21 C20 N5 C19 -46.5(16) . . . . ?
C25 C20 N5 C26 -6.4(17) . . . . ?
C21 C20 N5 C26 172.4(11) . . . . ?
C18 C19 N5 C20 132.5(11) . . . . ?
C18 C19 N5 C26 -84.7(12) . . . . ?
C27 C26 N5 C20 -61.3(14) . . . . ?
C27 C26 N5 C19 155.3(10) . . . . ?
C22 C21 N6 O6 128.1(14) . . . . ?
C20 C21 N6 O6 -43.0(19) . . . . ?
C22 C21 N6 O7 -51.2(18) . . . . ?
C20 C21 N6 O7 137.8(15) . . . . ?
C22 C23 N7 O9 -166.7(13) . . . . ?
C24 C23 N7 O9 12.4(19) . . . . ?
C22 C23 N7 O8 13.9(19) . . . . ?
C24 C23 N7 O8 -167.0(12) . . . . ?
C38 C37 N8 C43 157.9(11) . . . . ?
C42 C37 N8 C43 -15.4(15) . . . . ?
C38 C37 N8 C36 -36.4(17) . . . . ?
C42 C37 N8 C36 150.3(10) . . . . ?
C44 C43 N8 C37 95.7(13) . . . . ?
C44 C43 N8 C36 -71.1(14) . . . . ?
C35 C36 N8 C37 128.4(11) . . . . ?
C35 C36 N8 C43 -65.4(13) . . . . ?
C39 C38 N9 O11 -54.6(15) . . . . ?
C37 C38 N9 O11 132.4(13) . . . . ?
C39 C38 N9 O12 123.3(12) . . . . ?
C37 C38 N9 O12 -49.7(16) . . . . ?
C39 C40 N10 O13 9.3(18) . . . . ?
C41 C40 N10 O13 -170.2(12) . . . . ?
C39 C40 N10 O14 -170.1(13) . . . . ?
C41 C40 N10 O14 10.4(18) . . . . ?
C33 C34 N11 C51 -130.7(11) . . . . ?
C33 C34 N11 C17 83.7(13) . . . . ?
C50 C51 N11 C34 86.3(14) . . . . ?
C50 C51 N11 C17 -128.7(11) . . . . ?
C16 C17 N11 C34 -130.6(10) . . . . ?
C16 C17 N11 C51 83.2(13) . . . . ?
C13 C14 O5 C16 -3.7(18) . . . . ?
C15 C14 O5 C16 174.6(11) . . . . ?
C17 C16 O5 C14 177.5(10) . . . . ?
C32 C31 O10 C33 161.5(11) . . . . ?
C30 C31 O10 C33 -16.9(17) . . . . ?
C34 C33 O10 C31 -161.2(10) . . . . ?
C47 C48 O15 C50 -7.7(18) . . . . ?
C49 C48 O15 C50 175.9(11) . . . . ?
C51 C50 O15 C48 178.9(10) . . . . ?

loop_
_cod_related_entry_id
_cod_related_entry_database
_cod_related_entry_code
1 ChemSpider 21143360
